data_2241472
loop_
_publ_author_name
'Ohba, Shigeru'
'Koura, Minoru'
'Sumida, Hisashi'
'Shibuya, Kimiyuki'

_publ_section_title
;
 Crystal structures of
 (<i>S</i>)-(+)-5-(3-bromo/chloro-4-isopropoxyphenyl)-5-methylimidazolidine-2,4-dione
;
_journal_coeditor_code SJ5484
_journal_issue 2
_journal_name_full 'Acta Crystallographica Section E'
_journal_page_first 184
_journal_page_last 187
_journal_paper_doi 10.1107/S2056989015023014
_journal_volume 72
_journal_year 2016
_chemical_formula_iupac 'C13 H15 Cl N2 O3'
_chemical_formula_moiety 'C13 H15 Cl N2 O3'
_chemical_formula_sum 'C13 H15 Cl N2 O3'
_chemical_formula_weight 282.72
_chemical_melting_point_gt 475
_chemical_melting_point_lt 477
_chemical_name_systematic
;
(<i>S</i>)-(+)-5-(3-Chloro-4-isopropoxyphenyl)-5-methylimidazolidine-2,4-dione
;
_space_group_crystal_system orthorhombic
_space_group_IT_number 19
_space_group_name_Hall 'P 2ac 2ab'
_space_group_name_H-M_alt 'P 21 21 21'
_symmetry_space_group_name_Hall 'P 2ac 2ab'
_symmetry_space_group_name_H-M 'P 21 21 21'
_atom_sites_solution_hydrogens geom
_audit_creation_method SHELXL-2014/7
_cell_angle_alpha 90
_cell_angle_beta 90
_cell_angle_gamma 90
_cell_formula_units_Z 4
_cell_length_a 7.1397(3)
_cell_length_b 10.0128(4)
_cell_length_c 20.0431(8)
_cell_measurement_reflns_used 9929
_cell_measurement_temperature 90.0(10)
_cell_measurement_theta_max 27.91
_cell_measurement_theta_min 2.88
_cell_volume 1432.85(10)
_computing_cell_refinement
;
SAINT (Bruker, 2014)
;
_computing_data_collection
;
APEX2 (Bruker, 2014)
;
_computing_data_reduction
;
SAINT (Bruker, 2014)
;
_computing_molecular_graphics
;
Mercury (Macrae <i>et al.</i>, 2008)
;
_computing_publication_material
;
SHELXL2014 (Sheldrick, 2015b) and publCIF (Westrip, 2010)
;
_computing_structure_refinement
;
SHELXL2014 (Sheldrick, 2015b)
;
_computing_structure_solution
;
<i>SHELXT</i> (Sheldrick, 2015a)
;
_diffrn_ambient_temperature 90.0(10)
_diffrn_measured_fraction_theta_full 0.999
_diffrn_measured_fraction_theta_max 0.997
_diffrn_measurement_device_type 'Bruker D8 VENTURE'
_diffrn_measurement_method '\f and \w scans'
_diffrn_radiation_type MoK\a
_diffrn_radiation_wavelength 0.71073
_diffrn_reflns_av_R_equivalents 0.0233
_diffrn_reflns_limit_h_max 9
_diffrn_reflns_limit_h_min -9
_diffrn_reflns_limit_k_max 13
_diffrn_reflns_limit_k_min -13
_diffrn_reflns_limit_l_max 26
_diffrn_reflns_limit_l_min -26
_diffrn_reflns_number 32943
_diffrn_reflns_theta_full 25.000
_diffrn_reflns_theta_max 27.963
_diffrn_reflns_theta_min 2.274
_exptl_absorpt_coefficient_mu 0.272
_exptl_absorpt_correction_T_max 0.9537
_exptl_absorpt_correction_T_min 0.9155
_exptl_absorpt_correction_type integration
_exptl_absorpt_process_details
;
(SADABS; Bruker, 2014)
;
_exptl_crystal_colour colorless
_exptl_crystal_density_diffrn 1.311
_exptl_crystal_density_method 'not measured'
_exptl_crystal_description plate
_exptl_crystal_F_000 592
_exptl_crystal_size_max 0.27
_exptl_crystal_size_mid 0.27
_exptl_crystal_size_min 0.21
_refine_diff_density_max 0.280
_refine_diff_density_min -0.219
_refine_ls_abs_structure_details
;
Flack <i>x</i> determined using 1385 quotients
[(<i>I</i>^+^)-(<i>I</i>^-^)]/[(<i>I</i>^+^)+(<i>I</i>^-^)]
(Parsons <i>et al.</i>, 2013).
;
_refine_ls_abs_structure_Flack 0.009(8)
_refine_ls_extinction_method none
_refine_ls_goodness_of_fit_ref 1.680
_refine_ls_hydrogen_treatment constr
_refine_ls_matrix_type full
_refine_ls_number_parameters 175
_refine_ls_number_reflns 3425
_refine_ls_number_restraints 0
_refine_ls_restrained_S_all 1.680
_refine_ls_R_factor_all 0.0279
_refine_ls_R_factor_gt 0.0272
_refine_ls_shift/su_max 0.001
_refine_ls_shift/su_mean 0.000
_refine_ls_structure_factor_coef Fsqd
_refine_ls_weighting_details 'w=1/[\s^2^(Fo^2^)+(0.0389P)^2^] where P=(Fo^2^+2Fc^2^)/3'
_refine_ls_weighting_scheme calc
_refine_ls_wR_factor_gt 0.0790
_refine_ls_wR_factor_ref 0.0793
_reflns_number_gt 3350
_reflns_number_total 3425
_reflns_threshold_expression 'I > 2\s(I)'
_cod_data_source_file sj5484sup1.cif
_cod_data_source_block II
_cod_database_code 2241472
_shelx_space_group_comment
;
The symmetry employed for this shelxl refinement is uniquely defined
by the following loop, which should always be used as a source of
symmetry information in preference to the above space-group names.
They are only intended as comments.
;
_shelx_estimated_absorpt_t_min 0.930
_shelx_estimated_absorpt_t_max 0.945

loop_
_space_group_symop_operation_xyz
'x, y, z'
'-x+1/2, -y, z+1/2'
'-x, y+1/2, -z+1/2'
'x+1/2, -y+1/2, -z'

loop_
_atom_site_type_symbol
_atom_site_label
_atom_site_fract_x
_atom_site_fract_y
_atom_site_fract_z
_atom_site_U_iso_or_equiv
_atom_site_adp_type
_atom_site_calc_flag
_atom_site_occupancy
Cl Cl1 0.27670(6) 0.69656(4) 0.65403(2) 0.02286(13) Uani d 1
O O2 0.3090(2) 0.46523(14) 0.73500(6) 0.0401(4) Uani d 1
O O3 1.27973(17) 0.36910(11) 0.49720(6) 0.0240(3) Uani d 1
O O4 0.88769(16) 0.72460(10) 0.52129(5) 0.0149(2) Uani d 1
N N5 0.95990(18) 0.37992(12) 0.51449(7) 0.0153(3) Uani d 1
H H5 0.9349 0.2942 0.5184 0.018 Uiso calc 1
N N6 1.11959(17) 0.56832(12) 0.50854(6) 0.0149(3) Uani d 1
H H6 1.2159 0.6228 0.5052 0.018 Uiso calc 1
C C7 0.81752(19) 0.48393(14) 0.51642(7) 0.0122(3) Uani d 1
C C8 1.1342(2) 0.42885(15) 0.50598(8) 0.0160(3) Uani d 1
C C9 0.9406(2) 0.60975(14) 0.51672(7) 0.0121(3) Uani d 1
C C10 0.7029(2) 0.48536(16) 0.45165(8) 0.0178(3) Uani d 1
H H10A 0.7874 0.4951 0.4134 0.027 Uiso calc 1
H H10B 0.6148 0.5604 0.4526 0.027 Uiso calc 1
H H10C 0.6331 0.4015 0.4476 0.027 Uiso calc 1
C C11 0.6927(2) 0.47604(15) 0.57820(7) 0.0138(3) Uani d 1
C C12 0.5631(2) 0.57769(15) 0.58963(7) 0.0154(3) Uani d 1
H H12 0.5602 0.6531 0.5609 0.018 Uiso calc 1
C C13 0.4397(2) 0.56974(16) 0.64193(8) 0.0176(3) Uani d 1
C C14 0.4386(3) 0.46071(18) 0.68561(8) 0.0250(4) Uani d 1
C C15 0.5703(3) 0.3610(2) 0.67485(9) 0.0308(4) Uani d 1
H H15 0.5750 0.2864 0.7041 0.037 Uiso calc 1
C C16 0.6959(2) 0.36877(17) 0.62175(8) 0.0219(3) Uani d 1
H H16 0.7849 0.2994 0.6153 0.026 Uiso calc 1
C C17 0.2730(3) 0.3480(2) 0.77469(9) 0.0359(5) Uani d 1
H H17 0.3949 0.3107 0.7907 0.043 Uiso calc 1
C C18 0.1633(3) 0.4001(3) 0.83411(10) 0.0452(6) Uani d 1
H H18A 0.2356 0.4701 0.8565 0.068 Uiso calc 1
H H18B 0.1397 0.3267 0.8654 0.068 Uiso calc 1
H H18C 0.0436 0.4370 0.8188 0.068 Uiso calc 1
C C19 0.1706(4) 0.2430(3) 0.73698(14) 0.0619(8) Uani d 1
H H19A 0.0587 0.2818 0.7164 0.093 Uiso calc 1
H H19B 0.1336 0.1712 0.7675 0.093 Uiso calc 1
H H19C 0.2522 0.2065 0.7021 0.093 Uiso calc 1

loop_
_atom_site_aniso_label
_atom_site_aniso_U_11
_atom_site_aniso_U_22
_atom_site_aniso_U_33
_atom_site_aniso_U_12
_atom_site_aniso_U_13
_atom_site_aniso_U_23
Cl1 0.0193(2) 0.0269(2) 0.02235(19) 0.00684(16) 0.00608(15) -0.00032(15)
O2 0.0438(9) 0.0423(8) 0.0342(7) 0.0146(7) 0.0254(7) 0.0183(6)
O3 0.0127(5) 0.0138(5) 0.0455(7) 0.0033(5) 0.0032(6) -0.0029(5)
O4 0.0150(5) 0.0099(5) 0.0197(5) 0.0024(4) 0.0012(4) 0.0004(4)
N5 0.0117(6) 0.0068(6) 0.0276(7) 0.0001(5) 0.0028(5) 0.0005(5)
N6 0.0098(6) 0.0087(6) 0.0264(6) -0.0009(5) 0.0009(5) -0.0012(5)
C7 0.0099(7) 0.0097(6) 0.0169(7) -0.0002(5) 0.0005(5) 0.0004(5)
C8 0.0141(7) 0.0116(7) 0.0223(7) -0.0008(6) -0.0010(6) -0.0003(6)
C9 0.0119(7) 0.0125(7) 0.0120(6) -0.0020(5) 0.0002(5) 0.0008(5)
C10 0.0146(7) 0.0214(8) 0.0175(7) -0.0030(6) -0.0018(6) -0.0007(6)
C11 0.0106(7) 0.0153(7) 0.0156(6) -0.0015(5) 0.0003(5) 0.0010(5)
C12 0.0144(7) 0.0156(7) 0.0160(7) -0.0003(6) -0.0005(6) 0.0031(6)
C13 0.0141(7) 0.0192(7) 0.0195(7) 0.0036(6) 0.0008(6) 0.0007(6)
C14 0.0263(9) 0.0285(9) 0.0201(8) 0.0049(8) 0.0087(7) 0.0088(7)
C15 0.0338(10) 0.0295(9) 0.0292(9) 0.0090(9) 0.0097(8) 0.0167(8)
C16 0.0213(8) 0.0206(8) 0.0238(8) 0.0050(7) 0.0021(7) 0.0076(6)
C17 0.0293(10) 0.0476(11) 0.0307(9) 0.0059(9) 0.0117(9) 0.0219(9)
C18 0.0439(13) 0.0628(15) 0.0288(10) 0.0004(11) 0.0148(9) 0.0171(10)
C19 0.0543(17) 0.0669(17) 0.0646(16) -0.0140(14) 0.0265(14) -0.0055(14)

loop_
_atom_type_symbol
_atom_type_description
_atom_type_scat_dispersion_real
_atom_type_scat_dispersion_imag
_atom_type_scat_source
C C 0.0033 0.0016 'International Tables Vol C Tables 4.2.6.8 and 6.1.1.4'
H H 0.0000 0.0000 'International Tables Vol C Tables 4.2.6.8 and 6.1.1.4'
N N 0.0061 0.0033 'International Tables Vol C Tables 4.2.6.8 and 6.1.1.4'
O O 0.0106 0.0060 'International Tables Vol C Tables 4.2.6.8 and 6.1.1.4'
Cl Cl 0.1484 0.1585 'International Tables Vol C Tables 4.2.6.8 and 6.1.1.4'

loop_
_geom_angle_atom_site_label_1
_geom_angle_atom_site_label_2
_geom_angle_atom_site_label_3
_geom_angle
C14 O2 C17 119.87(16)
C8 N5 C7 112.83(12)
C8 N5 H5 123.6
C7 N5 H5 123.6
C9 N6 C8 112.33(13)
C9 N6 H6 123.8
C8 N6 H6 123.8
N5 C7 C11 113.08(12)
N5 C7 C10 110.89(12)
C11 C7 C10 112.02(12)
N5 C7 C9 100.80(11)
C11 C7 C9 111.90(11)
C10 C7 C9 107.50(12)
O3 C8 N5 129.09(13)
O3 C8 N6 124.11(14)
N5 C8 N6 106.80(13)
O4 C9 N6 126.38(14)
O4 C9 C7 126.82(14)
N6 C9 C7 106.75(12)
C7 C10 H10A 109.5
C7 C10 H10B 109.5
H10A C10 H10B 109.5
C7 C10 H10C 109.5
H10A C10 H10C 109.5
H10B C10 H10C 109.5
C16 C11 C12 118.27(14)
C16 C11 C7 122.80(14)
C12 C11 C7 118.85(12)
C13 C12 C11 120.62(13)
C13 C12 H12 119.7
C11 C12 H12 119.7
C12 C13 C14 121.82(15)
C12 C13 Cl1 119.59(12)
C14 C13 Cl1 118.57(12)
O2 C14 C15 126.84(16)
O2 C14 C13 115.78(16)
C15 C14 C13 117.37(15)
C14 C15 C16 120.93(16)
C14 C15 H15 119.5
C16 C15 H15 119.5
C11 C16 C15 120.96(16)
C11 C16 H16 119.5
C15 C16 H16 119.5
O2 C17 C19 112.53(18)
O2 C17 C18 104.23(17)
C19 C17 C18 112.8(2)
O2 C17 H17 109.0
C19 C17 H17 109.0
C18 C17 H17 109.0
C17 C18 H18A 109.5
C17 C18 H18B 109.5
H18A C18 H18B 109.5
C17 C18 H18C 109.5
H18A C18 H18C 109.5
H18B C18 H18C 109.5
C17 C19 H19A 109.5
C17 C19 H19B 109.5
H19A C19 H19B 109.5
C17 C19 H19C 109.5
H19A C19 H19C 109.5
H19B C19 H19C 109.5

loop_
_geom_bond_atom_site_label_1
_geom_bond_atom_site_label_2
_geom_bond_distance
Cl1 C13 1.7396(16)
O2 C14 1.355(2)
O2 C17 1.441(2)
O3 C8 1.2121(18)
O4 C9 1.2139(18)
N5 C8 1.3479(19)
N5 C7 1.4558(18)
N5 H5 0.8800
N6 C9 1.3536(19)
N6 C8 1.4014(19)
N6 H6 0.8800
C7 C11 1.5277(19)
C7 C10 1.535(2)
C7 C9 1.5360(19)
C10 H10A 0.9800
C10 H10B 0.9800
C10 H10C 0.9800
C11 C16 1.384(2)
C11 C12 1.395(2)
C12 C13 1.371(2)
C12 H12 0.9500
C13 C14 1.399(2)
C14 C15 1.389(3)
C15 C16 1.394(2)
C15 H15 0.9500
C16 H16 0.9500
C17 C19 1.487(3)
C17 C18 1.518(3)
C17 H17 1.0000
C18 H18A 0.9800
C18 H18B 0.9800
C18 H18C 0.9800
C19 H19A 0.9800
C19 H19B 0.9800
C19 H19C 0.9800

loop_
_geom_hbond_atom_site_label_D
_geom_hbond_atom_site_label_H
_geom_hbond_atom_site_label_A
_geom_hbond_site_symmetry_A
_geom_hbond_distance_DH
_geom_hbond_distance_HA
_geom_hbond_distance_DA
_geom_hbond_angle_DHA
N5 H5 O3 4_456 0.88 2.00 2.8155(16) 153.6
N6 H6 O4 4_566 0.88 2.03 2.8845(16) 163.4
C12 H12 O4 . 0.95 2.57 3.0679(19) 112.9
C12 H12 O4 4_466 0.95 2.39 3.2294(18) 146.6
C17 H17 Cl1 3_646 1.00 2.83 3.831(2) 175.0
C18 H18B O4 3_646 0.98 2.50 3.409(2) 154.4

loop_
_geom_torsion_atom_site_label_1
_geom_torsion_atom_site_label_2
_geom_torsion_atom_site_label_3
_geom_torsion_atom_site_label_4
_geom_torsion
C8 N5 C7 C11 -126.78(14)
C8 N5 C7 C10 106.43(14)
C8 N5 C7 C9 -7.18(15)
C7 N5 C8 O3 -173.72(17)
C7 N5 C8 N6 5.83(18)
C9 N6 C8 O3 178.00(15)
C9 N6 C8 N5 -1.57(19)
C8 N6 C9 O4 179.17(14)
C8 N6 C9 C7 -2.93(18)
N5 C7 C9 O4 -176.28(14)
C11 C7 C9 O4 -55.83(19)
C10 C7 C9 O4 67.57(18)
N5 C7 C9 N6 5.83(15)
C11 C7 C9 N6 126.28(13)
C10 C7 C9 N6 -110.32(13)
N5 C7 C11 C16 -9.8(2)
C10 C7 C11 C16 116.38(16)
C9 C7 C11 C16 -122.81(15)
N5 C7 C11 C12 173.55(13)
C10 C7 C11 C12 -60.26(17)
C9 C7 C11 C12 60.55(17)
C16 C11 C12 C13 -1.3(2)
C7 C11 C12 C13 175.49(14)
C11 C12 C13 C14 0.0(2)
C11 C12 C13 Cl1 -178.80(11)
C17 O2 C14 C15 -12.6(3)
C17 O2 C14 C13 168.51(17)
C12 C13 C14 O2 -179.76(16)
Cl1 C13 C14 O2 -0.9(2)
C12 C13 C14 C15 1.2(3)
Cl1 C13 C14 C15 -179.94(15)
O2 C14 C15 C16 179.90(18)
C13 C14 C15 C16 -1.2(3)
C12 C11 C16 C15 1.3(2)
C7 C11 C16 C15 -175.34(16)
C14 C15 C16 C11 0.0(3)
C14 O2 C17 C19 -71.8(2)
C14 O2 C17 C18 165.63(17)
